data_2205760
loop_
_publ_author_name
'Fernandes, Philippe'
'Florence, Alastair'
'Shankland, Kenneth '
'David, Bill'

_publ_section_title
;
 Powder diffraction study of 1,2:3,4-dibenzanthracene
;
_journal_issue 5
_journal_name_full 'Acta Crystallographica Section E'
_journal_page_first o1483
_journal_page_last o1485
_journal_paper_doi 10.1107/S1600536805012171
_journal_volume 61
_journal_year 2005
_chemical_formula_iupac 'C22 H14'
_chemical_formula_moiety 'C22 H14'
_chemical_formula_sum 'C22 H14'
_chemical_formula_weight 278.33
_chemical_melting_point 500
_chemical_name_common Dibenz[a,c]anthracene
_chemical_name_systematic 1,2:5,6-Dibenzanthracene
_space_group_IT_number 4
_symmetry_cell_setting monoclinic
_symmetry_space_group_name_Hall 'P 2yb'
_symmetry_space_group_name_H-M 'P 1 21 1'
_cell_angle_alpha 90
_cell_angle_beta 104.5574(15)
_cell_angle_gamma 90
_cell_formula_units_Z 4
_cell_length_a 18.2966(5)
_cell_length_b 5.06225(10)
_cell_length_c 15.7245(4)
_cell_measurement_temperature 295
_cell_volume 1409.68(6)
_computing_cell_refinement 'Please provide missing details'
_computing_data_collection 'D8-Advance Control Software'
_computing_data_reduction 'DASH (David <i>et al.</i>, 2001)'
_computing_molecular_graphics 'Please provide missing details'
_computing_publication_material 'Please provide missing details'
_computing_structure_refinement 'TOPAS (Coelho, 2003)'
_computing_structure_solution DASH
_diffrn_ambient_temperature 295
_diffrn_measurement_device_type 'Bruker D8 Advance'
_diffrn_radiation_monochromator 'primary focussing, Ge 111'
_diffrn_radiation_type 'Cu K\a1'
_diffrn_radiation_wavelength 1.54056
_diffrn_reflns_limit_h_max 13
_diffrn_reflns_limit_h_min -13
_diffrn_reflns_limit_k_max 3
_diffrn_reflns_limit_k_min -3
_diffrn_reflns_limit_l_max 11
_diffrn_reflns_limit_l_min -9
_diffrn_reflns_number 739
_exptl_absorpt_coefficient_mu 0.564
_exptl_absorpt_correction_type none
_exptl_crystal_density_diffrn 1.311
_exptl_crystal_density_method 'not measured'
_exptl_crystal_F_000 584
_refine_diff_density_max 0.15
_refine_diff_density_min -0.25
_refine_ls_extinction_method none
_refine_ls_goodness_of_fit_all 1.64
_refine_ls_hydrogen_treatment refxyz
_refine_ls_matrix_type sparse
_refine_ls_number_constraints 1
_refine_ls_number_parameters 241
_refine_ls_number_restraints 214
_refine_ls_shift/su_max 0.011
_refine_ls_weighting_details 1/\s(Y~obs~)^2^
_refine_ls_weighting_scheme sigma
_cod_data_source_file lh6405.cif
_cod_data_source_block I
_cod_original_sg_symbol_H-M 'P 21'
_cod_database_code 2205760

loop_
_symmetry_equiv_pos_as_xyz
x,y,z
'-x, y+1/2, -z'

loop_
_atom_site_label
_atom_site_fract_x
_atom_site_fract_y
_atom_site_fract_z
_atom_site_U_iso_or_equiv
_atom_site_adp_type
_atom_site_calc_flag
_atom_site_refinement_flags
_atom_site_occupancy
_atom_site_type_symbol
C1 0.305(3) -0.06763 0.781(5) 0.0465(10) Uiso d D 1 C
C2 0.235(3) -0.011(17) 0.724(3) 0.0465(10) Uiso d D 1 C
C3 0.283(3) 0.274(16) 0.880(3) 0.0465(10) Uiso d D 1 C
C4 0.331(2) 0.085(17) 0.857(3) 0.0465(10) Uiso d D 1 C
C5 0.211(3) 0.323(15) 0.824(3) 0.0465(10) Uiso d D 1 C
C6 0.187(3) 0.179(16) 0.746(4) 0.0465(10) Uiso d D 1 C
C7 0.115(3) 0.228(15) 0.690(3) 0.0465(10) Uiso d D 1 C
C8 0.163(3) 0.513(13) 0.847(3) 0.0465(10) Uiso d D 1 C
C9 0.092(3) 0.562(14) 0.791(4) 0.0465(10) Uiso d D 1 C
C10 0.067(3) 0.419(14) 0.712(3) 0.0465(10) Uiso d D 1 C
C11 -0.052(3) 0.658(16) 0.679(4) 0.0465(10) Uiso d D 1 C
C12 -0.005(3) 0.467(17) 0.656(4) 0.0465(10) Uiso d D 1 C
C13 -0.029(3) 0.323(16) 0.578(4) 0.0465(10) Uiso d D 1 C
C14 -0.100(3) 0.372(16) 0.522(3) 0.0465(10) Uiso d D 1 C
C15 -0.148(3) 0.561(16) 0.545(4) 0.0465(10) Uiso d D 1 C
C16 -0.123(3) 0.706(16) 0.622(4) 0.0465(10) Uiso d D 1 C
C17 0.044(3) 0.752(17) 0.813(4) 0.0465(10) Uiso d D 1 C
C18 -0.028(3) 0.801(14) 0.757(4) 0.0465(10) Uiso d D 1 C
C19 -0.075(3) 0.991(18) 0.780(4) 0.0465(10) Uiso d D 1 C
C20 -0.050(3) 1.136(17) 0.858(4) 0.0465(10) Uiso d D 1 C
C21 0.021(3) 1.084(17) 0.915(3) 0.0465(10) Uiso d D 1 C
C22 0.068(3) 0.896(16) 0.891(4) 0.0465(10) Uiso d D 1 C
H23 0.34(3) -0.19(11) 0.76(3) 0.0760 Uiso d D 1 H
H24 0.22(3) -0.11(9) 0.67(3) 0.0760 Uiso d D 1 H
H25 0.30(3) 0.37(11) 0.93(2) 0.0760 Uiso d D 1 H
H26 0.38(2) 0.05(10) 0.90(3) 0.0760 Uiso d D 1 H
H27 0.10(3) 0.13(10) 0.64(3) 0.0760 Uiso d D 1 H
H28 0.18(2) 0.61(12) 0.90(3) 0.0760 Uiso d D 1 H
H29 0.00(2) 0.20(11) 0.56(3) 0.0760 Uiso d D 1 H
H30 -0.12(2) 0.28(9) 0.47(3) 0.0760 Uiso d D 1 H
H31 -0.196(17) 0.59(8) 0.51(3) 0.0760 Uiso d D 1 H
H32 -0.16(2) 0.83(9) 0.64(3) 0.0760 Uiso d D 1 H
H33 -0.12(2) 1.03(12) 0.74(3) 0.0760 Uiso d D 1 H
H34 -0.08(2) 1.26(10) 0.87(3) 0.0760 Uiso d D 1 H
H35 0.04(3) 1.18(12) 0.97(3) 0.0760 Uiso d D 1 H
H36 0.12(2) 0.86(9) 0.93(3) 0.0760 Uiso d D 1 H
C1A 0.393(3) 0.174(16) 0.616(3) 0.0465(10) Uiso d D 1 C
C2A 0.421(3) 0.133(15) 0.542(4) 0.0465(10) Uiso d D 1 C
C3A 0.308(3) 0.511(18) 0.538(4) 0.0465(10) Uiso d D 1 C
C4A 0.337(3) 0.364(18) 0.614(3) 0.0465(10) Uiso d D 1 C
C5A 0.335(3) 0.470(15) 0.463(3) 0.0465(10) Uiso d D 1 C
C6A 0.391(3) 0.281(15) 0.465(4) 0.0465(10) Uiso d D 1 C
C7A 0.419(3) 0.240(17) 0.390(5) 0.0465(10) Uiso d D 1 C
C8A 0.306(3) 0.618(17) 0.387(4) 0.0465(10) Uiso d D 1 C
C9A 0.333(3) 0.577(15) 0.312(4) 0.0465(10) Uiso d D 1 C
C10A 0.389(3) 0.388(17) 0.313(3) 0.0465(10) Uiso d D 1 C
C11A 0.386(3) 0.498(19) 0.161(4) 0.0465(10) Uiso d D 1 C
C12A 0.416(3) 0.349(16) 0.237(4) 0.0465(10) Uiso d D 1 C
C13A 0.472(3) 0.159(16) 0.237(3) 0.0465(10) Uiso d D 1 C
C14A 0.499(3) 0.122(17) 0.163(4) 0.0465(10) Uiso d D 1 C
C15A 0.469(3) 0.271(16) 0.087(4) 0.0465(10) Uiso d D 1 C
C16A 0.413(3) 0.460(15) 0.086(4) 0.0465(10) Uiso d D 1 C
C17A 0.303(3) 0.726(16) 0.236(3) 0.0465(10) Uiso d D 1 C
C18A 0.330(3) 0.687(15) 0.161(4) 0.0465(10) Uiso d D 1 C
C19A 0.300(3) 0.838(16) 0.085(4) 0.0465(10) Uiso d D 1 C
C20A 0.244(3) 1.027(17) 0.086(3) 0.0465(10) Uiso d D 1 C
C21A 0.217(3) 1.063(17) 0.161(5) 0.0465(10) Uiso d D 1 C
C22A 0.247(3) 0.91(2) 0.236(4) 0.0465(10) Uiso d D 1 C
H23A 0.41(2) 0.08(10) 0.67(2) 0.0760 Uiso d D 1 H
H24A 0.46(3) 0.01(11) 0.54(3) 0.0760 Uiso d D 1 H
H25A 0.27(2) 0.64(9) 0.54(3) 0.0760 Uiso d D 1 H
H26A 0.32(2) 0.39(11) 0.67(3) 0.0760 Uiso d D 1 H
H27A 0.46(2) 0.11(10) 0.39(3) 0.0760 Uiso d D 1 H
H28A 0.27(2) 0.75(11) 0.39(3) 0.0760 Uiso d D 1 H
H29A 0.49(2) 0.06(9) 0.29(2) 0.0760 Uiso d D 1 H
H30A 0.54(2) -0.01(10) 0.16(3) 0.0760 Uiso d D 1 H
H31A 0.49(2) 0.24(11) 0.04(3) 0.0760 Uiso d D 1 H
H32A 0.39(3) 0.56(10) 0.04(2) 0.0760 Uiso d D 1 H
H33A 0.32(2) 0.81(10) 0.03(3) 0.0760 Uiso d D 1 H
H34A 0.22(2) 1.13(9) 0.03(3) 0.0760 Uiso d D 1 H
H35A 0.18(2) 1.19(11) 0.16(3) 0.0760 Uiso d D 1 H
H36A 0.23(2) 0.94(12) 0.29(3) 0.0760 Uiso d D 1 H

loop_
_atom_type_symbol
_atom_type_description
_atom_type_scat_source
C C 'International Tables Vol C Table 6.1.1.4'
H H 'International Tables Vol C Table 6.1.1.4'

loop_
_geom_angle_atom_site_label_1
_geom_angle_atom_site_label_2
_geom_angle_atom_site_label_3
_geom_angle
_geom_angle_publ_flag
C2 C1 C4 120(5) no
C1 C2 C6 121(5) no
C4 C3 C5 120(5) no
C1 C4 C3 120(4) no
C3 C5 C6 120(6) no
C3 C5 C8 120(5) no
C6 C5 C8 120(5) no
C2 C6 C5 120(5) no
C2 C6 C7 121(6) no
C5 C6 C7 120(6) no
C6 C7 C10 121(5) no
C5 C8 C9 120(5) no
C8 C9 C10 120(6) no
C8 C9 C17 120(6) no
C10 C9 C17 120(5) no
C7 C10 C9 120(5) no
C7 C10 C12 120(5) no
C9 C10 C12 120(6) no
C12 C11 C16 119(6) no
C12 C11 C18 119(5) no
C16 C11 C18 121(6) no
C10 C12 C11 120(6) no
C10 C12 C13 121(6) no
C11 C12 C13 120(6) no
C12 C13 C14 120(6) no
C13 C14 C15 120(5) no
C14 C15 C16 120(5) no
C11 C16 C15 121(6) no
C9 C17 C18 120(6) no
C9 C17 C22 120(6) no
C18 C17 C22 120(6) no
C11 C18 C17 121(6) no
C11 C18 C19 119(6) no
C17 C18 C19 120(6) no
C18 C19 C20 120(6) no
C19 C20 C21 120(7) no
C20 C21 C22 119(6) no
C17 C22 C21 121(5) no
C2 C1 H23 118 no
C4 C1 H23 121 no
C1 C2 H24 118 no
C6 C2 H24 121 no
C4 C3 H25 119 no
C5 C3 H25 121 no
C1 C4 H26 122 no
C3 C4 H26 118 no
C6 C7 H27 118 no
C10 C7 H27 121 no
C5 C8 H28 119 no
C9 C8 H28 120 no
C12 C13 H29 123 no
C14 C13 H29 117 no
C13 C14 H30 124 no
C15 C14 H30 116 no
C14 C15 H31 121 no
C16 C15 H31 119 no
C11 C16 H32 120 no
C15 C16 H32 118 no
C18 C19 H33 119 no
C20 C19 H33 121 no
C19 C20 H34 118 no
C21 C20 H34 121 no
C20 C21 H35 123 no
C22 C21 H35 118 no
C17 C22 H36 119 no
C21 C22 H36 121 no
C2A C1A C4A 120(5) no
C1A C2A C6A 119(6) no
C4A C3A C5A 120(6) no
C1A C4A C3A 120(5) no
C3A C5A C6A 120(6) no
C3A C5A C8A 120(6) no
C6A C5A C8A 120(5) no
C2A C6A C5A 121(5) no
C2A C6A C7A 120(6) no
C5A C6A C7A 120(6) no
C6A C7A C10A 120(6) no
C5A C8A C9A 120(6) no
C8A C9A C10A 120(6) no
C8A C9A C17A 119(6) no
C10A C9A C17A 120(5) no
C7A C10A C9A 120(5) no
C7A C10A C12A 120(6) no
C9A C10A C12A 120(6) no
C12A C11A C16A 120(7) no
C12A C11A C18A 120(5) no
C16A C11A C18A 120(6) no
C10A C12A C11A 120(6) no
C10A C12A C13A 120(6) no
C11A C12A C13A 120(5) no
C12A C13A C14A 120(6) no
C13A C14A C15A 121(6) no
C14A C15A C16A 120(6) no
C11A C16A C15A 120(6) no
C9A C17A C18A 120(6) no
C9A C17A C22A 120(5) no
C18A C17A C22A 121(6) no
C11A C18A C17A 121(6) no
C11A C18A C19A 120(6) no
C17A C18A C19A 120(6) no
C18A C19A C20A 119(5) no
C19A C20A C21A 121(6) no
C20A C21A C22A 119(7) no
C17A C22A C21A 120(6) no
C2A C1A H23A 124 no
C4A C1A H23A 116 no
C1A C2A H24A 124 no
C6A C2A H24A 117 no
C4A C3A H25A 117 no
C5A C3A H25A 123 no
C1A C4A H26A 117 no
C3A C4A H26A 123 no
C6A C7A H27A 122 no
C10A C7A H27A 119 no
C5A C8A H28A 117 no
C9A C8A H28A 123 no
C12A C13A H29A 117 no
C14A C13A H29A 123 no
C13A C14A H30A 123 no
C15A C14A H30A 116 no
C14A C15A H31A 116 no
C16A C15A H31A 124 no
C11A C16A H32A 114 no
C15A C16A H32A 126 no
C18A C19A H33A 120 no
C20A C19A H33A 121 no
C19A C20A H34A 120 no
C21A C20A H34A 120 no
C20A C21A H35A 119 no
C22A C21A H35A 122 no
C17A C22A H36A 120 no
C21A C22A H36A 120 no

loop_
_geom_bond_atom_site_label_1
_geom_bond_atom_site_label_2
_geom_bond_distance
_geom_bond_publ_flag
C1 C2 1.40(9) no
C1 C4 1.40(9) no
C2 C6 1.40(10) no
C3 C4 1.41(9) no
C3 C5 1.41(8) no
C5 C6 1.40(9) no
C5 C8 1.41(9) no
C6 C7 1.41(8) no
C7 C10 1.41(9) no
C8 C9 1.41(8) no
C9 C10 1.41(8) no
C9 C17 1.39(10) no
C10 C12 1.40(8) no
C11 C12 1.41(10) no
C11 C16 1.40(8) no
C11 C18 1.40(9) no
C12 C13 1.40(10) no
C13 C14 1.40(8) no
C14 C15 1.41(10) no
C15 C16 1.39(9) no
C17 C18 1.40(8) no
C17 C22 1.40(10) no
C18 C19 1.41(10) no
C19 C20 1.40(10) no
C20 C21 1.41(8) no
C21 C22 1.40(10) no
C1 H23 1.0(5) no
C2 H24 1.0(4) no
C3 H25 0.9(5) no
C4 H26 0.9(5) no
C7 H27 0.9(4) no
C8 H28 0.9(6) no
C13 H29 0.9(4) no
C14 H30 0.9(4) no
C15 H31 0.9(3) no
C16 H32 1.0(5) no
C19 H33 0.9(4) no
C20 H34 0.9(5) no
C21 H35 1.0(6) no
C22 H36 1.0(5) no
C1A C2A 1.40(8) no
C1A C4A 1.40(10) no
C2A C6A 1.41(9) no
C3A C4A 1.39(9) no
C3A C5A 1.40(8) no
C5A C6A 1.40(9) no
C5A C8A 1.40(9) no
C6A C7A 1.41(9) no
C7A C10A 1.41(10) no
C8A C9A 1.40(9) no
C9A C10A 1.40(10) no
C9A C17A 1.40(9) no
C10A C12A 1.42(7) no
C11A C12A 1.40(10) no
C11A C16A 1.40(9) no
C11A C18A 1.40(10) no
C12A C13A 1.41(9) no
C13A C14A 1.38(8) no
C14A C15A 1.40(10) no
C15A C16A 1.40(10) no
C17A C18A 1.40(8) no
C17A C22A 1.38(11) no
C18A C19A 1.41(9) no
C19A C20A 1.40(10) no
C20A C21A 1.40(9) no
C21A C22A 1.40(11) no
C1A H23A 1.0(3) no
C2A H24A 1.0(5) no
C3A H25A 1.0(4) no
C4A H26A 1.0(5) no
C7A H27A 1.0(4) no
C8A H28A 0.9(5) no
C13A H29A 1.0(3) no
C14A H30A 1.0(4) no
C15A H31A 0.9(4) no
C16A H32A 0.9(4) no
C19A H33A 1.0(4) no
C20A H34A 1.0(4) no
C21A H35A 0.9(5) no
C22A H36A 1.0(5) no

loop_
_cod_related_entry_id
_cod_related_entry_database
_cod_related_entry_code
1 ChemSpider 8810
